data_7245902
loop_
_publ_author_name
'Popa, Marcel Mirel'
'Shova, Sergiu'
'Dascalu, Mihaela'
'Caira, Mino R.'
'Dumitrascu, Florea'

_publ_section_title
;
 Crystal structures of 5-bromo-1-arylpyrazoles and their halogen bonding
 features
;
_journal_issue 1
_journal_name_full CrystEngComm
_journal_page_first 86
_journal_page_last 94
_journal_paper_doi 10.1039/D2CE01355J
_journal_volume 25
_journal_year 2023
_chemical_formula_sum 'Ag Cr2 H4 O10 Sc'
_chemical_name_systematic
;
Silver Scandium Bis(chromate) Dihydrate
;
_space_group_IT_number 2
_space_group_name_Hall '-P 1'
_space_group_name_H-M_alt 'P -1'
_symmetry_cell_setting triclinic
_symmetry_Int_Tables_number 2
_symmetry_space_group_name_H-M 'P -1'
_audit_update_record
;
2018-02-27 deposited with the CCDC.	2022-11-23 downloaded from the CCDC.
;
_cell_angle_alpha 110.74
_cell_angle_beta 90.21
_cell_angle_gamma 117.34
_cell_formula_units_Z 1
_cell_length_a 5.586
_cell_length_b 6.054
_cell_length_c 7.432
_cell_volume 204.564
_refine_ls_R_factor_all 0.0348
_cod_data_source_file d2ce01355j2.cif
_cod_data_source_block 156676-ICSD
_cod_depositor_comments 'Adding full bibliography for 7245901--7245906.cif.'
_cod_original_cell_volume 204.56
_cod_original_formula_sum 'H4 Ag1 Cr2 O10 Sc1'
_cod_database_code 7245902

loop_
_symmetry_equiv_pos_site_id
_symmetry_equiv_pos_as_xyz
1 '-x, -y, -z'
2 'x, y, z'

loop_
_atom_site_label
_atom_site_type_symbol
_atom_site_fract_x
_atom_site_fract_y
_atom_site_fract_z
Ag1 Ag1+ 0 0 0.5
Sc1 Sc3+ 0 0 0
Cr1 Cr6+ 0.62811 0.22751 0.31352
O1 O2- 0.6186 0.2954 0.5421
O2 O2- 0.7735 0.5082 0.2806
O3 O2- 0.3067 0.0298 0.1809
O4 O2- 0.8161 0.0662 0.2426
O5 O2- 0.2225 0.4229 0.0674
H1 H1+ 0.21 0.49 0.988
H2 H1+ 0.245 0.537 0.172

loop_
_citation_id
_citation_doi
_citation_year
1 10.1127/0935-1221/2006/0018-0471 2006
